data_4104097
loop_
_publ_author_name
'Johannes Thiel'
'Chris Ritchie'
'Carsten Streb'
'De-Liang Long'
'Leroy Cronin'

_publ_section_title
;
 Heteroatom-Controlled Kinetics of Switchable Polyoxometalate Frameworks
;
_journal_name_full 'Journal of the American Chemical Society'
_journal_page_first 4180
_journal_page_last 4181
_journal_paper_doi 10.1021/ja809422k
_journal_volume 131
_journal_year 2009
_chemical_formula_moiety '40(C4 H10 N O +), (H12 W72 Mn12 O268 Ge7 40-), 48(H2 O), 5(C6 H6 O6)'
_chemical_formula_sum 'C190 H538 Ge7 Mn12 N40 O386 W72'
_chemical_formula_weight 23964.98
_chemical_name_systematic
;
 ?
;
_space_group_IT_number 220
_symmetry_cell_setting cubic
_symmetry_space_group_name_Hall 'I -4bd 2c 3'
_symmetry_space_group_name_H-M 'I -4 3 d'
_atom_sites_solution_hydrogens none
_atom_sites_solution_primary direct
_atom_sites_solution_secondary difmap
_audit_creation_method SHELXL-97
_cell_angle_alpha 90.00
_cell_angle_beta 90.00
_cell_angle_gamma 90.00
_cell_formula_units_Z 4
_cell_length_a 39.2899(6)
_cell_length_b 39.2899(6)
_cell_length_c 39.2899(6)
_cell_measurement_reflns_used 4010
_cell_measurement_temperature 150(2)
_cell_measurement_theta_max 51.3
_cell_measurement_theta_min 3.54
_cell_volume 60651.7(16)
_computing_cell_refinement
;
CrysAlis RED, Oxford Diffraction Ltd.,
Version 1.171.32.15 (release 10-01-2008 CrysAlis171 .NET)
(compiled Jan 10 2008,16:37:18)
;
_computing_data_collection
;
CrysAlis CCD, Oxford Diffraction Ltd.,
Version 1.171.32.15 (release 10-01-2008 CrysAlis171 .NET)
(compiled Jan 10 2008,16:37:18)
;
_computing_data_reduction
;
CrysAlis RED, Oxford Diffraction Ltd.,
Version 1.171.32.15 (release 10-01-2008 CrysAlis171 .NET)
(compiled Jan 10 2008,16:37:18)
;
_computing_structure_refinement 'SHELXL-97 (Sheldrick, 1997)'
_computing_structure_solution 'SHELXS-97 (Sheldrick, 1997)'
_diffrn_ambient_temperature 150(2)
_diffrn_measured_fraction_theta_full 0.999
_diffrn_measured_fraction_theta_max 0.999
_diffrn_measurement_device_type 'Oxford Gemini CCD'
_diffrn_measurement_method '\w scans'
_diffrn_radiation_monochromator graphite
_diffrn_radiation_source 'fine-focus sealed tube'
_diffrn_radiation_type CuK\a
_diffrn_radiation_wavelength 1.54184
_diffrn_reflns_av_R_equivalents 0.1610
_diffrn_reflns_av_sigmaI/netI 0.1119
_diffrn_reflns_limit_h_max 34
_diffrn_reflns_limit_h_min -34
_diffrn_reflns_limit_k_max 37
_diffrn_reflns_limit_k_min -20
_diffrn_reflns_limit_l_max 20
_diffrn_reflns_limit_l_min -37
_diffrn_reflns_number 20967
_diffrn_reflns_theta_full 47.46
_diffrn_reflns_theta_max 47.46
_diffrn_reflns_theta_min 3.56
_diffrn_standards_decay_% none
_exptl_absorpt_coefficient_mu 27.541
_exptl_absorpt_correction_T_max 0.303
_exptl_absorpt_correction_T_min 0.200
_exptl_absorpt_correction_type analytical
_exptl_absorpt_process_details
;
CrysAlis RED, Oxford Diffraction Ltd.,
Version 1.171.32.15 (release 10-01-2008 CrysAlis171 .NET)
(compiled Jan 10 2008,16:37:18)
Analytical numeric absorption correction using a multifaceted crystal
            model based on expressions derived by R.C. Clark & J.S. Reid.
(Clark, R. C. & Reid, J. S. (1995). Acta Cryst. A51, 887-897)
;
_exptl_crystal_colour orange
_exptl_crystal_density_diffrn 2.529
_exptl_crystal_density_meas ?
_exptl_crystal_density_method 'not measured'
_exptl_crystal_description block
_exptl_crystal_F_000 41792
_exptl_crystal_size_max 0.10
_exptl_crystal_size_mid 0.08
_exptl_crystal_size_min 0.07
_refine_diff_density_max 1.40
_refine_diff_density_min -0.81
_refine_diff_density_rms 0.19
_refine_ls_abs_structure_details 'Flack H D (1983), Acta Cryst. A39, 876-881'
_refine_ls_abs_structure_Flack -0.10(8)
_refine_ls_extinction_method none
_refine_ls_goodness_of_fit_ref 1.084
_refine_ls_hydrogen_treatment none
_refine_ls_matrix_type full
_refine_ls_number_parameters 240
_refine_ls_number_reflns 4614
_refine_ls_number_restraints 31
_refine_ls_restrained_S_all 1.081
_refine_ls_R_factor_all 0.1766
_refine_ls_R_factor_gt 0.1200
_refine_ls_shift/su_max 0.008
_refine_ls_shift/su_mean 0.001
_refine_ls_structure_factor_coef Fsqd
_refine_ls_weighting_details 'calc w=1/[\s^2^(Fo^2^)+(0.2000P)^2^+0.0000P] where P=(Fo^2^+2Fc^2^)/3'
_refine_ls_weighting_scheme calc
_refine_ls_wR_factor_gt 0.3157
_refine_ls_wR_factor_ref 0.3592
_reflns_number_gt 2395
_reflns_number_total 4614
_reflns_threshold_expression >2sigma(I)
_cod_data_source_file ja809422k_si_001_2.cif
_cod_data_source_block compound2red
_cod_depositor_comments
;
The following automatic conversions were performed:

'_exptl_crystal_density_meas' value 'none' was changed to '?' - the
value is perceived as not measured.

Automatic conversion script
Id: cif_fix_values 3008 2015-01-20 13:52:24Z robertas 
;
_cod_database_code 4104097

loop_
_symmetry_equiv_pos_as_xyz
'x, y, z'
'-x+1/2, -y, z+1/2'
'-x, y+1/2, -z+1/2'
'x+1/2, -y+1/2, -z'
'z, x, y'
'z+1/2, -x+1/2, -y'
'-z+1/2, -x, y+1/2'
'-z, x+1/2, -y+1/2'
'y, z, x'
'-y, z+1/2, -x+1/2'
'y+1/2, -z+1/2, -x'
'-y+1/2, -z, x+1/2'
'y+1/4, x+1/4, z+1/4'
'-y+1/4, -x+3/4, z+3/4'
'y+3/4, -x+1/4, -z+3/4'
'-y+3/4, x+3/4, -z+1/4'
'x+1/4, z+1/4, y+1/4'
'-x+3/4, z+3/4, -y+1/4'
'-x+1/4, -z+3/4, y+3/4'
'x+3/4, -z+1/4, -y+3/4'
'z+1/4, y+1/4, x+1/4'
'z+3/4, -y+1/4, -x+3/4'
'-z+3/4, y+3/4, -x+1/4'
'-z+1/4, -y+3/4, x+3/4'
'x+1/2, y+1/2, z+1/2'
'-x+1, -y+1/2, z+1'
'-x+1/2, y+1, -z+1'
'x+1, -y+1, -z+1/2'
'z+1/2, x+1/2, y+1/2'
'z+1, -x+1, -y+1/2'
'-z+1, -x+1/2, y+1'
'-z+1/2, x+1, -y+1'
'y+1/2, z+1/2, x+1/2'
'-y+1/2, z+1, -x+1'
'y+1, -z+1, -x+1/2'
'-y+1, -z+1/2, x+1'
'y+3/4, x+3/4, z+3/4'
'-y+3/4, -x+5/4, z+5/4'
'y+5/4, -x+3/4, -z+5/4'
'-y+5/4, x+5/4, -z+3/4'
'x+3/4, z+3/4, y+3/4'
'-x+5/4, z+5/4, -y+3/4'
'-x+3/4, -z+5/4, y+5/4'
'x+5/4, -z+3/4, -y+5/4'
'z+3/4, y+3/4, x+3/4'
'z+5/4, -y+3/4, -x+5/4'
'-z+5/4, y+5/4, -x+3/4'
'-z+3/4, -y+5/4, x+5/4'

loop_
_atom_site_label
_atom_site_type_symbol
_atom_site_fract_x
_atom_site_fract_y
_atom_site_fract_z
_atom_site_U_iso_or_equiv
_atom_site_adp_type
_atom_site_occupancy
_atom_site_symmetry_multiplicity
_atom_site_calc_flag
_atom_site_refinement_flags
C1 C 0.5842(7) 0.5611(6) 0.0705(6) 0.17(2) Uiso 1 1 d D
C2 C 0.5988(6) 0.5374(10) 0.0440(5) 0.20(3) Uiso 1 1 d D
C3 C 0.6333(6) 0.5248(11) 0.0544(6) 0.19(3) Uiso 1 1 d D
C4 C 0.6334(8) 0.5099(10) 0.0897(7) 0.21(3) Uiso 1 1 d D
C5 C 0.6086(7) 0.5235(14) 0.1155(6) 0.23(4) Uiso 1 1 d D
C6 C 0.5767(7) 0.5374(11) 0.0996(8) 0.27(5) Uiso 1 1 d D
C7 C 0.5980(11) 0.6375(6) 0.8948(6) 0.40(9) Uiso 1 1 d D
C8 C 0.5799(10) 0.6667(8) 0.9122(5) 0.24(4) Uiso 1 1 d D
C9 C 0.5837(14) 0.6587(6) 0.9495(5) 0.24(4) Uiso 1 1 d D
C10 C 0.5839(8) 0.6239(7) 0.9657(7) 0.37(8) Uiso 1 1 d D
C11 C 0.6137(9) 0.6106(8) 0.9456(5) 0.15(2) Uiso 1 1 d D
C12 C 0.6093(15) 0.6034(7) 0.9082(6) 0.21(3) Uiso 1 1 d D
C13 C 0.5610(6) 0.2673(5) 0.3941(13) 0.61(18) Uiso 1 1 d D
C14 C 0.5783(6) 0.2355(5) 0.4064(12) 0.27(5) Uiso 1 1 d D
C15 C 0.6141(7) 0.2308(5) 0.4189(15) 0.22(3) Uiso 1 1 d D
C16 C 0.6251(7) 0.2657(6) 0.4304(14) 0.37(7) Uiso 1 1 d D
C17 C 0.6039(8) 0.2963(7) 0.4393(9) 0.20(3) Uiso 1 1 d D
C18 C 0.5820(10) 0.2962(6) 0.4081(12) 0.29(5) Uiso 1 1 d D
O1 O 0.6674(12) 0.5226(12) 0.9618(12) 0.178(16) Uiso 1 1 d .
O2 O 0.6995(11) 0.5361(11) 1.0305(11) 0.170(16) Uiso 1 1 d .
O4 O 0.6834(14) 0.5854(15) 0.9447(14) 0.21(2) Uiso 1 1 d .
O5 O 0.7346(13) 0.5470(12) 0.9637(13) 0.191(18) Uiso 1 1 d .
O6 O 0.7157(13) 0.6008(13) 1.0097(13) 0.196(19) Uiso 1 1 d .
O7 O 0.7279(13) 0.5339(7) 1.0934(7) 0.193(18) Uiso 1 1 d D
O8 O 0.6885(13) 0.5897(14) 1.0651(13) 0.200(18) Uiso 1 1 d .
O9 O 0.6630(16) 0.6469(10) 0.9964(7) 0.25(2) Uiso 1 1 d D
O10 O 0.6264(4) 0.6246(11) 1.0501(9) 0.161(14) Uiso 1 1 d D
O11 O 0.6207(12) 0.4727(11) 1.0026(11) 0.173(15) Uiso 1 1 d .
O12 O 0.5848(10) 0.5379(10) 0.9739(9) 0.143(13) Uiso 1 1 d .
O13 O 0.6051(10) 0.5207(10) 0.9050(10) 0.144(13) Uiso 1 1 d .
O14 O 0.5390(14) 0.5003(14) 1.0163(14) 0.206(19) Uiso 1 1 d .
O15 O 0.5258(12) 0.5639(8) 0.9894(13) 0.26(3) Uiso 1 1 d D
O16 O 0.5419(11) 0.5381(11) 0.9241(11) 0.165(15) Uiso 1 1 d .
O17 O 0.5722(10) 0.4887(10) 0.9401(11) 0.154(14) Uiso 1 1 d .
O19 O 0.6297(11) 0.4150(11) 0.9723(11) 0.169(16) Uiso 1 1 d .
O20 O 0.5829(11) 0.4171(11) 0.9171(11) 0.17(3) Uiso 1 3 d S
O21 O 0.6417(8) 0.4602(8) 0.9292(8) 0.111(9) Uiso 1 1 d .
O22 O 0.6794(11) 0.4077(10) 0.9245(11) 0.157(14) Uiso 1 1 d .
O23 O 0.6218(10) 0.3714(10) 0.9196(10) 0.148(13) Uiso 1 1 d .
O31 O 0.6935(19) 0.6019(19) 0.4074(18) 0.17(3) Uiso 0.60 1 d P
Ge1 Ge 0.7500 0.6250 1.0000 0.096(3) Uani 1 4 d S
Ge2 Ge 0.5561(2) 0.4439(2) 0.9439(2) 0.126(4) Uani 1 3 d S
Mn1 Mn 0.69094(12) 0.56282(12) 0.98027(13) 0.1411(17) Uani 0.50 1 d P
Mn2 Mn 0.62221(14) 0.50243(15) 0.95336(14) 0.164(2) Uani 0.50 1 d P
W4 W 0.66718(8) 0.62296(9) 1.03777(9) 0.1471(11) Uani 1 1 d D
W3 W 0.72624(9) 0.56154(8) 1.06056(8) 0.1400(11) Uani 1 1 d D
W1 W 0.69094(12) 0.56282(12) 0.98027(13) 0.1411(17) Uani 0.50 1 d P
W5 W 0.54293(10) 0.52966(9) 0.96974(10) 0.1726(14) Uani 1 1 d D
W2 W 0.62221(14) 0.50243(15) 0.95336(14) 0.164(2) Uani 0.50 1 d P
W6 W 0.61158(9) 0.43248(9) 1.01428(8) 0.1518(12) Uani 1 1 d .
W7 W 0.63965(9) 0.41542(9) 0.92706(9) 0.1552(13) Uani 1 1 d .
C22 C 0.558(3) 0.504(3) 0.778(3) 0.23(4) Uiso 1 1 d .
O3 O 0.6620(16) 0.5953(16) 1.0157(15) 0.22(2) Uiso 1 1 d .
O25 O 0.6457(14) 0.4346(14) 1.0382(14) 0.207(19) Uiso 1 1 d .

loop_
_atom_site_aniso_label
_atom_site_aniso_U_11
_atom_site_aniso_U_22
_atom_site_aniso_U_33
_atom_site_aniso_U_23
_atom_site_aniso_U_13
_atom_site_aniso_U_12
Ge1 0.101(5) 0.087(7) 0.101(5) 0.000 0.000 0.000
Ge2 0.126(4) 0.126(4) 0.126(4) 0.019(4) -0.019(4) -0.019(4)
Mn1 0.139(3) 0.128(3) 0.156(4) 0.008(3) -0.007(3) -0.021(3)
Mn2 0.166(4) 0.164(4) 0.163(4) 0.010(3) -0.036(4) -0.047(3)
W4 0.120(2) 0.169(3) 0.152(3) -0.003(2) 0.0169(19) -0.008(2)
W3 0.157(3) 0.130(2) 0.133(2) 0.0126(18) -0.0075(19) -0.0108(19)
W1 0.139(3) 0.128(3) 0.156(4) 0.008(3) -0.007(3) -0.021(3)
W5 0.187(3) 0.148(3) 0.182(3) -0.011(2) -0.011(3) -0.001(2)
W2 0.166(4) 0.164(4) 0.163(4) 0.010(3) -0.036(4) -0.047(3)
W6 0.155(3) 0.166(3) 0.134(2) 0.017(2) -0.033(2) -0.016(2)
W7 0.152(3) 0.160(3) 0.154(3) 0.015(2) -0.006(2) -0.015(2)

loop_
_atom_type_symbol
_atom_type_description
_atom_type_scat_dispersion_real
_atom_type_scat_dispersion_imag
_atom_type_scat_source
C C 0.0181 0.0091 'International Tables Vol C Tables 4.2.6.8 and 6.1.1.4'
H H 0.0000 0.0000 'International Tables Vol C Tables 4.2.6.8 and 6.1.1.4'
N N 0.0311 0.0180 'International Tables Vol C Tables 4.2.6.8 and 6.1.1.4'
O O 0.0492 0.0322 'International Tables Vol C Tables 4.2.6.8 and 6.1.1.4'
Ge Ge -1.0885 0.8855 'International Tables Vol C Tables 4.2.6.8 and 6.1.1.4'
Mn Mn -0.5299 2.8052 'International Tables Vol C Tables 4.2.6.8 and 6.1.1.4'
W W -5.4734 5.5774 'International Tables Vol C Tables 4.2.6.8 and 6.1.1.4'

loop_
_geom_angle_atom_site_label_1
_geom_angle_atom_site_label_2
_geom_angle_atom_site_label_3
_geom_angle
_geom_angle_site_symmetry_1
_geom_angle_site_symmetry_3
C6 C1 C2 102(2) . .
C3 C2 C1 111(2) . .
C2 C3 C4 112(2) . .
C5 C4 C3 119(2) . .
C4 C5 C6 113(2) . .
C5 C6 C1 112(3) . .
C12 C7 C8 131(2) . .
C9 C8 C7 104(2) . .
C8 C9 C10 127(2) . .
C11 C10 C9 95(2) . .
C10 C11 C12 119(3) . .
C7 C12 C11 102(2) . .
C14 C13 C18 105(2) . .
C15 C14 C13 129(2) . .
C14 C15 C16 104.7(19) . .
C17 C16 C15 130(2) . .
C18 C17 C16 97(2) . .
C17 C18 C13 128(3) . .
Mn1 O1 Mn2 144(3) . .
W3 O2 Mn1 113(2) . .
Mn1 O4 W4 134(3) . 48_654
W3 O5 Mn1 142(3) 27_646 .
Ge1 O6 Mn1 130(3) . .
Ge1 O6 W4 123(3) . .
Mn1 O6 W4 98(2) . .
W3 O8 W4 135(3) . .
W4 O9 W3 132(3) . 48_654
W6 O11 Mn2 136(2) . .
W5 O12 Mn2 120(2) . .
W6 O13 Mn2 126(2) 10_646 .
W5 O14 W5 139(3) 7_665 .
W5 O16 W6 127(2) . 10_646
Ge2 O17 Mn2 122(2) . .
Ge2 O17 W6 117.3(19) . 10_646
Mn2 O17 W6 100.5(17) . 10_646
Ge2 O17 W5 117(2) . .
Mn2 O17 W5 99.3(16) . .
W6 O17 W5 95.9(15) 10_646 .
W7 O19 W6 156(3) . .
Ge2 O20 W7 119.0(17) . .
Ge2 O20 W7 119.0(17) . 10_646
W7 O20 W7 98(2) . 10_646
Ge2 O20 W7 119.0(17) . 7_665
W7 O20 W7 98(2) . 7_665
W7 O20 W7 98(2) 10_646 7_665
W7 O21 Mn2 144.0(18) . .
W7 O23 W7 125(2) . 7_665
O6 Ge1 O6 108.4(17) 22_466 .
O6 Ge1 O6 108.4(17) 22_466 27_646
O6 Ge1 O6 112(3) . 27_646
O6 Ge1 O6 112(3) 22_466 48_654
O6 Ge1 O6 108.4(17) . 48_654
O6 Ge1 O6 108.4(17) 27_646 48_654
O20 Ge2 O17 107.6(13) . 7_665
O20 Ge2 O17 107.6(13) . .
O17 Ge2 O17 111.3(12) 7_665 .
O20 Ge2 O17 107.6(13) . 10_646
O17 Ge2 O17 111.3(12) 7_665 10_646
O17 Ge2 O17 111.3(12) . 10_646
O4 Mn1 O5 93(2) . .
O4 Mn1 O1 92(2) . .
O5 Mn1 O1 92(2) . .
O4 Mn1 O6 99(2) . .
O5 Mn1 O6 90(2) . .
O1 Mn1 O6 168(2) . .
O4 Mn1 O3 97(2) . .
O5 Mn1 O3 149(2) . .
O1 Mn1 O3 117(2) . .
O6 Mn1 O3 59(2) . .
O4 Mn1 O2 175(2) . .
O5 Mn1 O2 90.8(19) . .
O1 Mn1 O2 91.1(18) . .
O6 Mn1 O2 77.4(18) . .
O3 Mn1 O2 78.1(19) . .
O1 Mn2 O21 93.9(17) . .
O1 Mn2 O17 170.3(18) . .
O21 Mn2 O17 91.5(14) . .
O1 Mn2 O13 107.3(18) . .
O21 Mn2 O13 88.7(13) . .
O17 Mn2 O13 64.7(16) . .
O1 Mn2 O12 106.7(18) . .
O21 Mn2 O12 159.4(14) . .
O17 Mn2 O12 68.0(15) . .
O13 Mn2 O12 84.4(14) . .
O1 Mn2 O11 95.1(18) . .
O21 Mn2 O11 89.3(14) . .
O17 Mn2 O11 93.1(17) . .
O13 Mn2 O11 157.6(16) . .
O12 Mn2 O11 89.8(15) . .
O3 W4 O10 94(3) . .
O3 W4 O9 81(3) . .
O10 W4 O9 99(2) . .
O3 W4 O8 83(3) . .
O10 W4 O8 107(2) . .
O9 W4 O8 151(2) . .
O3 W4 O4 160(3) . 22_466
O10 W4 O4 107(2) . 22_466
O9 W4 O4 96(2) . 22_466
O8 W4 O4 90(2) . 22_466
O3 W4 O6 63(3) . .
O10 W4 O6 156.7(19) . .
O9 W4 O6 81(2) . .
O8 W4 O6 70(2) . .
O4 W4 O6 96.5(19) 22_466 .
O7 W3 O8 110(2) . .
O7 W3 O2 99.2(19) . .
O8 W3 O2 86(2) . .
O7 W3 O5 99(2) . 27_646
O8 W3 O5 151(2) . 27_646
O2 W3 O5 89(2) . 27_646
O7 W3 O9 96(2) . 22_466
O8 W3 O9 77.8(19) . 22_466
O2 W3 O9 160.7(19) . 22_466
O5 W3 O9 100.2(18) 27_646 22_466
O12 W5 O15 101(2) . .
O12 W5 O14 172(2) . 10_646
O15 W5 O14 87(3) . 10_646
O12 W5 O16 94.7(19) . .
O15 W5 O16 107(2) . .
O14 W5 O16 81(2) 10_646 .
O12 W5 O14 95.2(19) . .
O15 W5 O14 91(2) . .
O14 W5 O14 86(3) 10_646 .
O16 W5 O14 158(2) . .
O12 W5 O17 72.3(16) . .
O15 W5 O17 171(2) . .
O14 W5 O17 100(2) 10_646 .
O16 W5 O17 68.9(17) . .
O14 W5 O17 95.1(18) . .
O13 W6 O25 107(2) 7_665 .
O13 W6 O11 167(2) 7_665 .
O25 W6 O11 86(2) . .
O13 W6 O19 87.5(19) 7_665 .
O25 W6 O19 102(2) . .
O11 W6 O19 91(2) . .
O13 W6 O16 96.0(19) 7_665 7_665
O25 W6 O16 107(2) . 7_665
O11 W6 O16 79(2) . 7_665
O19 W6 O16 148.9(18) . 7_665
O13 W6 O17 68.8(17) 7_665 7_665
O25 W6 O17 171(2) . 7_665
O11 W6 O17 98.3(19) . 7_665
O19 W6 O17 85.6(17) . 7_665
O16 W6 O17 67.3(16) 7_665 7_665
O22 W7 O21 98.5(18) . .
O22 W7 O19 106(2) . .
O21 W7 O19 88.4(17) . .
O22 W7 O23 100.4(19) . .
O21 W7 O23 159.6(16) . .
O19 W7 O23 93.7(19) . .
O22 W7 O23 99.8(19) . 10_646
O21 W7 O23 88.5(15) . 10_646
O19 W7 O23 154.5(18) . 10_646
O23 W7 O23 81(2) . 10_646
O22 W7 O20 164(2) . .
O21 W7 O20 91.4(15) . .
O19 W7 O20 87.6(19) . .
O23 W7 O20 68.5(18) . .
O23 W7 O20 67.2(17) 10_646 .
W4 O3 Mn1 140(4) . .

loop_
_geom_bond_atom_site_label_1
_geom_bond_atom_site_label_2
_geom_bond_distance
_geom_bond_site_symmetry_2
C1 C6 1.505(19) .
C1 C2 1.508(19) .
C2 C3 1.500(18) .
C3 C4 1.506(18) .
C4 C5 1.505(19) .
C5 C6 1.505(19) .
C7 C12 1.506(19) .
C7 C8 1.510(19) .
C8 C9 1.506(18) .
C9 C10 1.509(19) .
C10 C11 1.505(19) .
C11 C12 1.508(18) .
C13 C14 1.504(18) .
C13 C18 1.507(19) .
C14 C15 1.502(18) .
C15 C16 1.505(18) .
C16 C17 1.505(19) .
C17 C18 1.502(19) .
O1 Mn1 1.97(5) .
O1 Mn2 1.97(5) .
O2 W3 1.87(4) .
O2 Mn1 2.26(4) .
O4 Mn1 1.68(6) .
O4 W4 2.26(6) 48_654
O5 W3 1.90(5) 27_646
O5 Mn1 1.94(5) .
O6 Ge1 1.69(5) .
O6 Mn1 2.12(5) .
O6 W4 2.37(5) .
O7 W3 1.689(18) .
O8 W3 1.86(5) .
O8 W4 1.89(5) .
O9 W4 1.885(18) .
O9 W3 2.09(4) 48_654
O10 W4 1.674(16) .
O11 W6 1.68(4) .
O11 Mn2 2.26(5) .
O12 W5 1.68(4) .
O12 Mn2 2.18(4) .
O13 W6 1.63(4) 10_646
O13 Mn2 2.14(4) .
O14 W5 1.81(6) 7_665
O14 W5 2.17(6) .
O15 W5 1.691(19) .
O16 W5 1.82(4) .
O16 W6 1.96(4) 10_646
O17 Ge2 1.88(4) .
O17 Mn2 2.10(4) .
O17 W6 2.27(4) 10_646
O17 W5 2.30(4) .
O19 W7 1.82(4) .
O19 W6 1.92(4) .
O20 Ge2 1.82(8) .
O20 W7 2.26(4) .
O20 W7 2.26(4) 10_646
O20 W7 2.26(4) 7_665
O21 W7 1.76(3) .
O21 Mn2 2.06(3) .
O22 W7 1.59(4) .
O23 W7 1.89(4) .
O23 W7 1.97(4) 7_665
Ge1 O6 1.69(5) 22_466
Ge1 O6 1.69(5) 27_646
Ge1 O6 1.69(5) 48_654
Ge2 O17 1.88(4) 7_665
Ge2 O17 1.88(4) 10_646
Mn1 O3 2.21(6) .
W4 O3 1.40(6) .
W4 O4 2.26(6) 22_466
W3 O5 1.90(5) 27_646
W3 O9 2.09(4) 22_466
W5 O14 1.81(6) 10_646
W6 O13 1.63(4) 7_665
W6 O25 1.64(6) .
W6 O16 1.96(4) 7_665
W6 O17 2.27(4) 7_665
W7 O23 1.97(4) 10_646
